data_4022960
loop_
_publ_author_name
'Dimitri M. Khramov'
'Christopher W. Bielawski'

_publ_section_title
;
 Donor-Acceptor Triazenes: Synthesis, Characterization,
 and Study of Their Electronic and Thermal Properties
;
_journal_name_full 'Journal of Organic Chemistry'
_journal_page_first 9407
_journal_page_last 9417
_journal_paper_doi 10.1021/jo070789x
_journal_volume 72
_journal_year 2007
_chemical_formula_sum 'C17 H21 N5 O3'
_chemical_formula_weight 343.39
_chemical_name_systematic
; 
 ? 
;
_space_group_IT_number 2
_symmetry_cell_setting triclinic
_symmetry_space_group_name_Hall '-P 1'
_symmetry_space_group_name_H-M 'P -1'
_atom_sites_solution_hydrogens geom
_atom_sites_solution_primary direct
_atom_sites_solution_secondary difmap
_audit_creation_method SHELXL-97
_cell_angle_alpha 105.406(1)
_cell_angle_beta 90.710(1)
_cell_angle_gamma 93.4630(13)
_cell_formula_units_Z 4
_cell_length_a 7.1500(2)
_cell_length_b 13.9550(3)
_cell_length_c 17.4200(5)
_cell_measurement_temperature 153(2)
_cell_volume 1671.89(8)
_computing_cell_refinement 'Collect software, Nonius B.V. 1998'
_computing_data_collection 'Collect software, Nonius B.V. 1998'
_computing_data_reduction
;
DENZO and Scalepack (Otwinoski and Minor, 1997)
;
_computing_molecular_graphics 'XP SHELXTL/PC, Siemens Analytical'
_computing_structure_refinement 'XL SHELXTL/PC, Siemens Analytical'
_computing_structure_solution
;

SIR97 - Altomare A., Burla M.C., Camalli M., Cascarano G.L., Giacovazzo C., 
Guagliardi A., Moliterni A.G.G., Polidori G.,Spagna R.
;
_diffrn_ambient_temperature 153(2)
_diffrn_measured_fraction_theta_full 0.997
_diffrn_measured_fraction_theta_max 0.997
_diffrn_measurement_device_type 'Nonius Kappa CCD'
_diffrn_measurement_method \w-scans
_diffrn_radiation_monochromator graphite
_diffrn_radiation_source 'fine-focus sealed tube'
_diffrn_radiation_type MoK\a
_diffrn_radiation_wavelength 0.71073
_diffrn_reflns_av_R_equivalents 0.1144
_diffrn_reflns_av_sigmaI/netI 0.2206
_diffrn_reflns_limit_h_max 8
_diffrn_reflns_limit_h_min -7
_diffrn_reflns_limit_k_max 16
_diffrn_reflns_limit_k_min -16
_diffrn_reflns_limit_l_max 20
_diffrn_reflns_limit_l_min -20
_diffrn_reflns_number 10827
_diffrn_reflns_theta_full 25.00
_diffrn_reflns_theta_max 25.00
_diffrn_reflns_theta_min 2.43
_exptl_absorpt_coefficient_mu 0.097
_exptl_absorpt_correction_T_max 1
_exptl_absorpt_correction_T_min 6335
_exptl_absorpt_correction_type none
_exptl_absorpt_process_details 27.5
_exptl_crystal_colour yellow
_exptl_crystal_density_diffrn 1.364
_exptl_crystal_density_method 'not measured'
_exptl_crystal_description prisms
_exptl_crystal_F_000 728
_exptl_crystal_size_max 0.30
_exptl_crystal_size_mid 0.20
_exptl_crystal_size_min 0.14
_refine_diff_density_max 0.307
_refine_diff_density_min -0.266
_refine_diff_density_rms 0.063
_refine_ls_extinction_method none
_refine_ls_goodness_of_fit_ref 1.059
_refine_ls_hydrogen_treatment constr
_refine_ls_matrix_type full
_refine_ls_number_parameters 459
_refine_ls_number_reflns 5888
_refine_ls_number_restraints 0
_refine_ls_restrained_S_all 1.059
_refine_ls_R_factor_all 0.2166
_refine_ls_R_factor_gt 0.0563
_refine_ls_shift/su_max 0.006
_refine_ls_shift/su_mean 0.000
_refine_ls_structure_factor_coef Fsqd
_refine_ls_weighting_details 'calc w=1/[\s^2^(Fo^2^)+(0.0200P)^2^] where P=(Fo^2^+2Fc^2^)/3'
_refine_ls_weighting_scheme calc
_refine_ls_wR_factor_gt 0.0922
_refine_ls_wR_factor_ref 0.1210
_reflns_number_gt 2182
_reflns_number_total 5888
_reflns_threshold_expression >2sigma(I)
_cod_data_source_file jo070789xsi20070418_070137_1.cif
_cod_data_source_block 2meh
_cod_depositor_comments
;
The following automatic conversions were performed:
'_symmetry_cell_setting' value 'Triclinic' changed to 'triclinic'
according to '/home/saulius/struct/CIF-dictionaries/cif_core.dic'
dictionary named 'cif_core.dic' version 2.4.1 from 2010-06-29.

Automatic conversion script
Id: cif_fix_enum 1527 2010-12-29 10:47:43Z saulius 
;
_cod_database_code 4022960

loop_
_symmetry_equiv_pos_as_xyz
'x, y, z'
'-x, -y, -z'

loop_
_atom_site_label
_atom_site_type_symbol
_atom_site_fract_x
_atom_site_fract_y
_atom_site_fract_z
_atom_site_U_iso_or_equiv
_atom_site_adp_type
_atom_site_occupancy
_atom_site_symmetry_multiplicity
_atom_site_calc_flag
_atom_site_refinement_flags
O1' O 0.8719(4) 0.18752(17) -0.07682(15) 0.0393(8) Uani 1 1 d .
O2' O 0.7898(4) 0.05313(18) -0.00513(14) 0.0408(8) Uani 1 1 d .
N1' N 0.9611(4) 0.4316(2) 0.18563(19) 0.0274(8) Uani 1 1 d .
N2' N 0.8942(4) 0.3157(2) 0.24944(19) 0.0292(9) Uani 1 1 d .
N3' N 0.9673(4) 0.4753(2) 0.33380(18) 0.0317(9) Uani 1 1 d .
N4' N 1.0342(4) 0.5690(2) 0.33318(18) 0.0311(9) Uani 1 1 d .
N5' N 1.0426(4) 0.6263(2) 0.40401(19) 0.0324(9) Uani 1 1 d .
C1' C 0.9463(5) 0.4157(3) 0.2597(3) 0.0310(11) Uani 1 1 d .
C2' C 0.9222(5) 0.3416(3) 0.1289(2) 0.0281(10) Uani 1 1 d .
C3' C 0.9223(5) 0.3194(3) 0.0466(2) 0.0325(11) Uani 1 1 d .
H3' H 0.9544 0.3698 0.0198 0.039 Uiso 1 1 d R
C4' C 0.8770(5) 0.2217(3) 0.0046(2) 0.0312(11) Uani 1 1 d .
C5' C 0.8327(5) 0.1464(3) 0.0446(2) 0.0307(11) Uani 1 1 d .
C6' C 0.8340(5) 0.1703(3) 0.1266(2) 0.0313(11) Uani 1 1 d .
H6' H 0.8028 0.1206 0.1541 0.038 Uiso 1 1 d R
C7' C 0.8809(5) 0.2679(3) 0.1678(2) 0.0278(10) Uani 1 1 d .
C8' C 1.0022(5) 0.5250(3) 0.1659(2) 0.0353(11) Uani 1 1 d .
H8'1 H 0.9281 0.5764 0.1989 0.053 Uiso 1 1 calc R
H8'2 H 0.9702 0.5167 0.1095 0.053 Uiso 1 1 calc R
H8'3 H 1.1359 0.5449 0.1759 0.053 Uiso 1 1 calc R
C9' C 0.9094(5) 0.2626(3) -0.1186(2) 0.0436(12) Uani 1 1 d .
H9'1 H 0.8134 0.3113 -0.1064 0.065 Uiso 1 1 calc R
H9'2 H 0.9072 0.2313 -0.1761 0.065 Uiso 1 1 calc R
H9'3 H 1.0330 0.2965 -0.1017 0.065 Uiso 1 1 calc R
C10' C 0.7430(6) -0.0240(3) 0.0330(2) 0.0500(13) Uani 1 1 d .
H10A H 0.8458 -0.0277 0.0696 0.075 Uiso 1 1 calc R
H10B H 0.7231 -0.0880 -0.0074 0.075 Uiso 1 1 calc R
H10C H 0.6282 -0.0092 0.0628 0.075 Uiso 1 1 calc R
C11' C 0.8690(5) 0.2669(3) 0.3130(2) 0.0387(12) Uani 1 1 d .
H11A H 0.8912 0.3161 0.3646 0.058 Uiso 1 1 calc R
H11B H 0.9581 0.2150 0.3073 0.058 Uiso 1 1 calc R
H11C H 0.7408 0.2368 0.3099 0.058 Uiso 1 1 calc R
C12' C 1.1174(5) 0.7249(3) 0.4074(2) 0.0310(11) Uani 1 1 d .
C13' C 1.0930(5) 0.7962(3) 0.4788(2) 0.0371(11) Uani 1 1 d .
H13' H 1.0288 0.7773 0.5212 0.044 Uiso 1 1 d R
C14' C 1.1590(6) 0.8947(3) 0.4891(3) 0.0482(13) Uani 1 1 d .
H14' H 1.1419 0.9446 0.5380 0.058 Uiso 1 1 d R
C15' C 1.2534(6) 0.9211(3) 0.4279(3) 0.0452(13) Uani 1 1 d .
H15' H 1.3011 0.9888 0.4353 0.054 Uiso 1 1 d R
C16' C 1.2796(5) 0.8504(3) 0.3568(2) 0.0373(11) Uani 1 1 d .
H16' H 1.3433 0.8705 0.3149 0.045 Uiso 1 1 d R
C17' C 1.2125(5) 0.7525(3) 0.3459(2) 0.0345(11) Uani 1 1 d .
H17' H 1.2310 0.7032 0.2968 0.041 Uiso 1 1 d R
O1W' O 1.2402(3) 0.53674(17) 0.51729(14) 0.0486(8) Uani 1 1 d .
H1WC H 1.1654 0.5254 0.5555 0.073 Uiso 1 1 d R
H1WD H 1.1429 0.5553 0.4833 0.073 Uiso 1 1 d R
O1 O 0.3323(4) 0.19033(18) 0.42149(16) 0.0428(8) Uani 1 1 d .
O2 O 0.2523(4) 0.06836(18) 0.28607(15) 0.0424(8) Uani 1 1 d .
N1 N 0.4664(4) 0.4506(2) 0.28059(19) 0.0304(9) Uani 1 1 d .
N2 N 0.4205(4) 0.3409(2) 0.1629(2) 0.0353(9) Uani 1 1 d .
N3 N 0.4959(4) 0.5035(2) 0.15549(18) 0.0363(9) Uani 1 1 d .
N4 N 0.5516(4) 0.5961(2) 0.20085(18) 0.0339(9) Uani 1 1 d .
N5 N 0.5680(4) 0.6589(3) 0.15815(19) 0.0404(10) Uani 1 1 d .
C1 C 0.4673(5) 0.4396(3) 0.2000(3) 0.0346(11) Uani 1 1 d .
C2 C 0.4182(5) 0.3579(3) 0.2944(2) 0.0303(11) Uani 1 1 d .
C3 C 0.4017(5) 0.3289(3) 0.3639(2) 0.0338(11) Uani 1 1 d .
H3 H 0.4253 0.3758 0.4149 0.041 Uiso 1 1 d R
C4 C 0.3522(5) 0.2295(3) 0.3583(2) 0.0342(11) Uani 1 1 d .
C5 C 0.3136(5) 0.1617(3) 0.2831(3) 0.0334(11) Uani 1 1 d .
C6 C 0.3335(5) 0.1907(3) 0.2139(2) 0.0352(12) Uani 1 1 d .
H6 H 0.3125 0.1435 0.1628 0.042 Uiso 1 1 d R
C7 C 0.3885(5) 0.2897(3) 0.2202(2) 0.0308(11) Uani 1 1 d .
C8 C 0.5041(5) 0.5417(2) 0.3464(2) 0.0392(12) Uani 1 1 d .
H8A H 0.6391 0.5602 0.3510 0.059 Uiso 1 1 calc R
H8B H 0.4614 0.5294 0.3963 0.059 Uiso 1 1 calc R
H8C H 0.4370 0.5961 0.3354 0.059 Uiso 1 1 calc R
C9 C 0.3908(5) 0.2550(3) 0.4985(2) 0.0493(13) Uani 1 1 d .
H9A H 0.5175 0.2845 0.4955 0.074 Uiso 1 1 calc R
H9B H 0.3909 0.2162 0.5379 0.074 Uiso 1 1 calc R
H9C H 0.3040 0.3080 0.5144 0.074 Uiso 1 1 calc R
C10 C 0.1790(5) 0.0008(3) 0.2128(2) 0.0476(13) Uani 1 1 d .
H10D H 0.0798 0.0317 0.1904 0.071 Uiso 1 1 calc R
H10E H 0.1274 -0.0609 0.2234 0.071 Uiso 1 1 calc R
H10F H 0.2799 -0.0143 0.1748 0.071 Uiso 1 1 calc R
C11 C 0.4191(5) 0.2976(3) 0.0770(2) 0.0424(12) Uani 1 1 d .
H11D H 0.2895 0.2864 0.0562 0.064 Uiso 1 1 calc R
H11E H 0.4786 0.2341 0.0652 0.064 Uiso 1 1 calc R
H11F H 0.4885 0.3434 0.0519 0.064 Uiso 1 1 calc R
C12 C 0.6298(5) 0.7550(3) 0.2063(2) 0.0350(11) Uani 1 1 d .
C13 C 0.5900(5) 0.8347(3) 0.1761(2) 0.0399(12) Uani 1 1 d .
H13 H 0.5279 0.8220 0.1248 0.048 Uiso 1 1 d R
C14 C 0.6428(6) 0.9318(3) 0.2202(2) 0.0435(12) Uani 1 1 d .
H14 H 0.6142 0.9870 0.1999 0.052 Uiso 1 1 d R
C15 C 0.7370(6) 0.9495(3) 0.2928(3) 0.0480(13) Uani 1 1 d .
H15 H 0.7687 1.0168 0.3234 0.058 Uiso 1 1 d R
C16 C 0.7803(5) 0.8698(3) 0.3215(2) 0.0426(12) Uani 1 1 d .
H16 H 0.8508 0.8820 0.3707 0.051 Uiso 1 1 d R
C17 C 0.7273(5) 0.7733(3) 0.2789(2) 0.0374(11) Uani 1 1 d .
H17 H 0.7565 0.7180 0.2989 0.045 Uiso 1 1 d R
O1W O 0.2638(4) 0.48274(19) 0.00207(15) 0.0635(9) Uani 1 1 d .
H1WA H 0.3553 0.5110 0.0531 0.095 Uiso 1 1 d R
H1WB H 0.3530 0.4545 -0.0431 0.095 Uiso 1 1 d R

loop_
_atom_site_aniso_label
_atom_site_aniso_U_11
_atom_site_aniso_U_22
_atom_site_aniso_U_33
_atom_site_aniso_U_23
_atom_site_aniso_U_13
_atom_site_aniso_U_12
O1' 0.059(2) 0.0295(17) 0.0294(19) 0.0100(14) -0.0018(16) -0.0040(14)
O2' 0.061(2) 0.0248(17) 0.0353(19) 0.0082(15) -0.0026(16) -0.0069(14)
N1' 0.032(2) 0.025(2) 0.025(2) 0.0053(18) -0.0019(18) -0.0007(16)
N2' 0.035(2) 0.020(2) 0.032(2) 0.0059(18) 0.0031(18) 0.0011(16)
N3' 0.035(2) 0.028(2) 0.031(2) 0.0078(18) -0.0039(18) -0.0027(17)
N4' 0.032(2) 0.029(2) 0.029(2) 0.0019(19) 0.0020(18) 0.0036(17)
N5' 0.042(2) 0.021(2) 0.032(2) 0.0033(17) -0.0005(19) 0.0016(17)
C1' 0.024(3) 0.030(3) 0.039(3) 0.010(2) -0.002(2) 0.005(2)
C2' 0.032(3) 0.030(3) 0.021(3) 0.004(2) 0.001(2) 0.005(2)
C3' 0.035(3) 0.022(3) 0.041(3) 0.012(2) -0.002(2) -0.0037(19)
C4' 0.036(3) 0.040(3) 0.019(3) 0.010(2) -0.001(2) 0.006(2)
C5' 0.031(3) 0.029(3) 0.029(3) 0.001(2) -0.004(2) 0.002(2)
C6' 0.036(3) 0.026(3) 0.032(3) 0.008(2) -0.004(2) 0.000(2)
C7' 0.029(3) 0.029(3) 0.026(3) 0.007(2) 0.004(2) 0.004(2)
C8' 0.040(3) 0.028(3) 0.042(3) 0.016(2) -0.007(2) -0.002(2)
C9' 0.064(3) 0.036(3) 0.031(3) 0.012(2) -0.002(2) -0.008(2)
C10' 0.079(4) 0.026(3) 0.044(3) 0.012(2) -0.014(3) -0.012(2)
C11' 0.044(3) 0.041(3) 0.037(3) 0.019(2) 0.000(2) 0.005(2)
C12' 0.034(3) 0.029(3) 0.030(3) 0.007(2) -0.007(2) 0.001(2)
C13' 0.046(3) 0.037(3) 0.028(3) 0.010(2) -0.001(2) 0.001(2)
C14' 0.065(4) 0.032(3) 0.041(3) -0.002(2) -0.008(3) -0.001(2)
C15' 0.053(3) 0.025(3) 0.058(4) 0.015(3) -0.011(3) -0.008(2)
C16' 0.038(3) 0.035(3) 0.039(3) 0.011(2) 0.000(2) -0.001(2)
C17' 0.042(3) 0.033(3) 0.028(3) 0.006(2) -0.003(2) 0.003(2)
O1W' 0.044(2) 0.068(2) 0.0382(19) 0.0221(16) -0.0004(15) -0.0001(15)
O1 0.057(2) 0.0377(18) 0.030(2) 0.0050(16) 0.0032(16) -0.0062(15)
O2 0.053(2) 0.0277(18) 0.042(2) 0.0043(15) -0.0026(16) -0.0041(14)
N1 0.032(2) 0.027(2) 0.028(2) 0.0014(18) -0.0011(18) 0.0041(16)
N2 0.035(2) 0.033(2) 0.033(2) 0.002(2) -0.0066(19) -0.0026(17)
N3 0.039(2) 0.036(2) 0.033(2) 0.008(2) -0.0048(18) 0.0025(18)
N4 0.029(2) 0.032(2) 0.037(2) 0.005(2) -0.0014(18) 0.0006(17)
N5 0.043(2) 0.040(2) 0.040(2) 0.015(2) -0.0022(19) 0.0009(18)
C1 0.028(3) 0.035(3) 0.036(3) 0.003(3) -0.006(2) 0.005(2)
C2 0.028(3) 0.030(3) 0.033(3) 0.008(2) 0.001(2) 0.002(2)
C3 0.034(3) 0.032(3) 0.033(3) 0.003(2) 0.004(2) 0.001(2)
C4 0.028(3) 0.036(3) 0.032(3) -0.001(2) 0.002(2) -0.002(2)
C5 0.031(3) 0.025(3) 0.040(3) 0.002(2) -0.005(2) -0.002(2)
C6 0.040(3) 0.028(3) 0.033(3) -0.001(2) -0.005(2) 0.003(2)
C7 0.017(2) 0.039(3) 0.036(3) 0.009(3) 0.001(2) 0.002(2)
C8 0.045(3) 0.030(3) 0.034(3) -0.005(2) -0.003(2) 0.003(2)
C9 0.054(3) 0.062(3) 0.027(3) 0.007(2) 0.001(2) -0.011(2)
C10 0.060(3) 0.030(3) 0.044(3) -0.004(2) -0.013(3) -0.004(2)
C11 0.054(3) 0.036(3) 0.033(3) 0.001(2) -0.002(2) 0.004(2)
C12 0.035(3) 0.032(3) 0.036(3) 0.008(2) -0.001(2) -0.004(2)
C13 0.042(3) 0.044(3) 0.035(3) 0.017(2) -0.002(2) -0.012(2)
C14 0.053(3) 0.038(3) 0.045(3) 0.023(2) -0.006(3) -0.008(2)
C15 0.056(3) 0.036(3) 0.052(3) 0.016(3) -0.003(3) -0.008(2)
C16 0.044(3) 0.044(3) 0.039(3) 0.012(3) -0.008(2) -0.005(2)
C17 0.039(3) 0.035(3) 0.038(3) 0.012(2) -0.003(2) -0.004(2)
O1W 0.061(2) 0.082(2) 0.045(2) 0.0130(17) -0.0033(17) 0.0062(17)

loop_
_atom_type_symbol
_atom_type_description
_atom_type_scat_dispersion_real
_atom_type_scat_dispersion_imag
_atom_type_scat_source
C C 0.0033 0.0016 'International Tables Vol C Tables 4.2.6.8 and 6.1.1.4'
H H 0.0000 0.0000 'International Tables Vol C Tables 4.2.6.8 and 6.1.1.4'
N N 0.0061 0.0033 'International Tables Vol C Tables 4.2.6.8 and 6.1.1.4'
O O 0.0106 0.0060 'International Tables Vol C Tables 4.2.6.8 and 6.1.1.4'

loop_
_geom_angle_atom_site_label_1
_geom_angle_atom_site_label_2
_geom_angle_atom_site_label_3
_geom_angle
C4' O1' C9' 115.2(3)
C5' O2' C10' 116.0(3)
C1' N1' C2' 108.5(3)
C1' N1' C8' 128.0(3)
C2' N1' C8' 123.4(3)
C1' N2' C7' 109.0(3)
C1' N2' C11' 125.6(3)
C7' N2' C11' 125.3(3)
C1' N3' N4' 111.0(3)
N5' N4' N3' 110.1(3)
N4' N5' C12' 112.6(3)
N3' C1' N1' 133.6(4)
N3' C1' N2' 118.7(4)
N1' C1' N2' 107.7(3)
C3' C2' N1' 130.0(4)
C3' C2' C7' 121.3(4)
N1' C2' C7' 108.7(3)
C4' C3' C2' 117.4(4)
C4' C3' H3' 121.4
C2' C3' H3' 121.2
O1' C4' C3' 124.6(4)
O1' C4' C5' 114.1(3)
C3' C4' C5' 121.3(4)
O2' C5' C6' 125.2(4)
O2' C5' C4' 114.6(3)
C6' C5' C4' 120.2(4)
C5' C6' C7' 117.9(4)
C5' C6' H6' 120.9
C7' C6' H6' 121.1
C6' C7' C2' 121.9(4)
C6' C7' N2' 132.0(4)
C2' C7' N2' 106.1(3)
N1' C8' H8'1 109.5
N1' C8' H8'2 109.5
H8'1 C8' H8'2 109.5
N1' C8' H8'3 109.5
H8'1 C8' H8'3 109.5
H8'2 C8' H8'3 109.5
O1' C9' H9'1 109.5
O1' C9' H9'2 109.5
H9'1 C9' H9'2 109.5
O1' C9' H9'3 109.5
H9'1 C9' H9'3 109.5
H9'2 C9' H9'3 109.5
O2' C10' H10A 109.5
O2' C10' H10B 109.5
H10A C10' H10B 109.5
O2' C10' H10C 109.5
H10A C10' H10C 109.5
H10B C10' H10C 109.5
N2' C11' H11A 109.5
N2' C11' H11B 109.5
H11A C11' H11B 109.5
N2' C11' H11C 109.5
H11A C11' H11C 109.5
H11B C11' H11C 109.5
C13' C12' C17' 119.5(4)
C13' C12' N5' 115.4(4)
C17' C12' N5' 125.1(4)
C14' C13' C12' 120.7(4)
C14' C13' H13' 119.8
C12' C13' H13' 119.6
C15' C14' C13' 119.3(4)
C15' C14' H14' 119.5
C13' C14' H14' 121.3
C16' C15' C14' 120.5(4)
C16' C15' H15' 120.3
C14' C15' H15' 119.3
C17' C16' C15' 120.6(4)
C17' C16' H16' 120.3
C15' C16' H16' 119.1
C16' C17' C12' 119.5(4)
C16' C17' H17' 120.9
C12' C17' H17' 119.6
H1WC O1W' H1WD 98.4
C4 O1 C9 116.4(3)
C5 O2 C10 116.9(3)
C1 N1 C2 108.9(3)
C1 N1 C8 129.1(3)
C2 N1 C8 122.1(3)
C1 N2 C7 109.2(3)
C1 N2 C11 124.3(4)
C7 N2 C11 126.3(3)
C1 N3 N4 111.5(3)
N5 N4 N3 111.2(3)
N4 N5 C12 110.5(3)
N3 C1 N1 133.3(4)
N3 C1 N2 119.1(4)
N1 C1 N2 107.5(4)
C3 C2 C7 121.4(4)
C3 C2 N1 131.7(4)
C7 C2 N1 107.0(4)
C2 C3 C4 118.3(4)
C2 C3 H3 121.2
C4 C3 H3 120.5
O1 C4 C3 124.8(4)
O1 C4 C5 115.2(4)
C3 C4 C5 120.0(4)
O2 C5 C6 124.4(4)
O2 C5 C4 114.3(4)
C6 C5 C4 121.3(4)
C5 C6 C7 118.1(4)
C5 C6 H6 120.8
C7 C6 H6 121.1
N2 C7 C6 131.8(4)
N2 C7 C2 107.4(4)
C6 C7 C2 120.8(4)
N1 C8 H8A 109.5
N1 C8 H8B 109.5
H8A C8 H8B 109.5
N1 C8 H8C 109.5
H8A C8 H8C 109.5
H8B C8 H8C 109.5
O1 C9 H9A 109.5
O1 C9 H9B 109.5
H9A C9 H9B 109.5
O1 C9 H9C 109.5
H9A C9 H9C 109.5
H9B C9 H9C 109.5
O2 C10 H10D 109.5
O2 C10 H10E 109.5
H10D C10 H10E 109.5
O2 C10 H10F 109.5
H10D C10 H10F 109.5
H10E C10 H10F 109.5
N2 C11 H11D 109.5
N2 C11 H11E 109.5
H11D C11 H11E 109.5
N2 C11 H11F 109.5
H11D C11 H11F 109.5
H11E C11 H11F 109.5
C17 C12 C13 119.4(4)
C17 C12 N5 124.7(4)
C13 C12 N5 115.9(4)
C12 C13 C14 119.6(4)
C12 C13 H13 119.5
C14 C13 H13 120.9
C15 C14 C13 120.7(4)
C15 C14 H14 119.4
C13 C14 H14 119.9
C14 C15 C16 119.4(4)
C14 C15 H15 119.9
C16 C15 H15 120.7
C17 C16 C15 120.7(4)
C17 C16 H16 120.0
C15 C16 H16 119.3
C16 C17 C12 120.2(4)
C16 C17 H17 120.7
C12 C17 H17 119.0
H1WA O1W H1WB 103.8

loop_
_geom_bond_atom_site_label_1
_geom_bond_atom_site_label_2
_geom_bond_distance
O1' C4' 1.370(4)
O1' C9' 1.441(4)
O2' C5' 1.373(4)
O2' C10' 1.433(4)
N1' C1' 1.370(4)
N1' C2' 1.387(4)
N1' C8' 1.448(4)
N2' C1' 1.386(4)
N2' C7' 1.400(4)
N2' C11' 1.454(4)
N3' C1' 1.339(4)
N3' N4' 1.367(4)
N4' N5' 1.279(3)
N5' C12' 1.430(4)
C2' C3' 1.384(5)
C2' C7' 1.393(5)
C3' C4' 1.382(4)
C3' H3' 0.9600
C4' C5' 1.429(5)
C5' C6' 1.378(5)
C6' C7' 1.379(4)
C6' H6' 0.9600
C8' H8'1 0.9800
C8' H8'2 0.9800
C8' H8'3 0.9800
C9' H9'1 0.9800
C9' H9'2 0.9800
C9' H9'3 0.9800
C10' H10A 0.9800
C10' H10B 0.9800
C10' H10C 0.9800
C11' H11A 0.9800
C11' H11B 0.9800
C11' H11C 0.9800
C12' C13' 1.393(5)
C12' C17' 1.403(5)
C13' C14' 1.390(5)
C13' H13' 0.9599
C14' C15' 1.388(5)
C14' H14' 0.9599
C15' C16' 1.385(5)
C15' H15' 0.9599
C16' C17' 1.382(5)
C16' H16' 0.9600
C17' H17' 0.9600
O1W' H1WC 0.8997
O1W' H1WD 0.9965
O1 C4 1.358(4)
O1 C9 1.445(4)
O2 C5 1.363(4)
O2 C10 1.441(3)
N1 C1 1.371(5)
N1 C2 1.402(4)
N1 C8 1.476(4)
N2 C1 1.376(4)
N2 C7 1.386(5)
N2 C11 1.457(4)
N3 C1 1.337(5)
N3 N4 1.357(4)
N4 N5 1.293(4)
N5 C12 1.420(4)
C2 C3 1.378(5)
C2 C7 1.392(5)
C3 C4 1.389(5)
C3 H3 0.9598
C4 C5 1.410(5)
C5 C6 1.376(5)
C6 C7 1.388(5)
C6 H6 0.9600
C8 H8A 0.9800
C8 H8B 0.9800
C8 H8C 0.9800
C9 H9A 0.9800
C9 H9B 0.9800
C9 H9C 0.9800
C10 H10D 0.9800
C10 H10E 0.9800
C10 H10F 0.9800
C11 H11D 0.9800
C11 H11E 0.9800
C11 H11F 0.9800
C12 C17 1.392(4)
C12 C13 1.393(5)
C13 C14 1.395(4)
C13 H13 0.9600
C14 C15 1.380(5)
C14 H14 0.9602
C15 C16 1.385(5)
C15 H15 0.9601
C16 C17 1.381(4)
C16 H16 0.9601
C17 H17 0.9599
O1W H1WA 1.0683
O1W H1WB 1.0295

loop_
_geom_hbond_atom_site_label_D
_geom_hbond_atom_site_label_H
_geom_hbond_atom_site_label_A
_geom_hbond_distance_DH
_geom_hbond_distance_HA
_geom_hbond_distance_DA
_geom_hbond_angle_DHA
_geom_hbond_site_symmetry_A
O1W H1WA N3 1.07 2.07 3.066(4) 154.5 .
O1W H1WB N3 1.03 2.43 3.299(4) 141.0 2_665
O1W H1WB N5 1.03 2.30 3.253(4) 153.3 2_665
O1W' H1WD N5' 1.00 2.05 2.985(4) 155.6 .
O1W' H1WC N3' 0.90 2.16 3.042(4) 166.1 2_766

loop_
_geom_torsion_atom_site_label_1
_geom_torsion_atom_site_label_2
_geom_torsion_atom_site_label_3
_geom_torsion_atom_site_label_4
_geom_torsion
C1' N3' N4' N5' 176.1(3)
N3' N4' N5' C12' 178.2(3)
N4' N3' C1' N1' -7.0(6)
N4' N3' C1' N2' 174.8(3)
C2' N1' C1' N3' -179.5(4)
C8' N1' C1' N3' -1.9(7)
C2' N1' C1' N2' -1.2(4)
C8' N1' C1' N2' 176.4(3)
C7' N2' C1' N3' -179.9(3)
C11' N2' C1' N3' -3.5(5)
C7' N2' C1' N1' 1.5(4)
C11' N2' C1' N1' 177.9(3)
C1' N1' C2' C3' -178.8(4)
C8' N1' C2' C3' 3.5(6)
C1' N1' C2' C7' 0.4(4)
C8' N1' C2' C7' -177.3(3)
N1' C2' C3' C4' -179.9(3)
C7' C2' C3' C4' 1.0(5)
C9' O1' C4' C3' -2.9(5)
C9' O1' C4' C5' 177.8(3)
C2' C3' C4' O1' -179.6(3)
C2' C3' C4' C5' -0.3(5)
C10' O2' C5' C6' 0.1(5)
C10' O2' C5' C4' -179.5(3)
O1' C4' C5' O2' -0.9(5)
C3' C4' C5' O2' 179.7(3)
O1' C4' C5' C6' 179.5(3)
C3' C4' C5' C6' 0.2(6)
O2' C5' C6' C7' 179.8(3)
C4' C5' C6' C7' -0.7(5)
C5' C6' C7' C2' 1.4(6)
C5' C6' C7' N2' 179.6(3)
C3' C2' C7' C6' -1.6(6)
N1' C2' C7' C6' 179.1(3)
C3' C2' C7' N2' 179.8(3)
N1' C2' C7' N2' 0.5(4)
C1' N2' C7' C6' -179.7(4)
C11' N2' C7' C6' 4.0(6)
C1' N2' C7' C2' -1.2(4)
C11' N2' C7' C2' -177.6(3)
N4' N5' C12' C13' 166.6(3)
N4' N5' C12' C17' -14.4(5)
C17' C12' C13' C14' 1.2(6)
N5' C12' C13' C14' -179.7(3)
C12' C13' C14' C15' -1.3(6)
C13' C14' C15' C16' 0.8(6)
C14' C15' C16' C17' 0.0(6)
C15' C16' C17' C12' -0.1(6)
C13' C12' C17' C16' -0.4(5)
N5' C12' C17' C16' -179.4(3)
C1 N3 N4 N5 -176.1(3)
N3 N4 N5 C12 -178.9(3)
N4 N3 C1 N1 7.0(6)
N4 N3 C1 N2 -176.3(3)
C2 N1 C1 N3 176.9(4)
C8 N1 C1 N3 -2.0(7)
C2 N1 C1 N2 -0.1(4)
C8 N1 C1 N2 -179.0(3)
C7 N2 C1 N3 -177.0(3)
C11 N2 C1 N3 7.0(5)
C7 N2 C1 N1 0.5(4)
C11 N2 C1 N1 -175.5(3)
C1 N1 C2 C3 178.5(4)
C8 N1 C2 C3 -2.5(6)
C1 N1 C2 C7 -0.3(4)
C8 N1 C2 C7 178.6(3)
C7 C2 C3 C4 -0.7(6)
N1 C2 C3 C4 -179.4(4)
C9 O1 C4 C3 -8.4(5)
C9 O1 C4 C5 173.3(3)
C2 C3 C4 O1 179.5(3)
C2 C3 C4 C5 -2.3(6)
C10 O2 C5 C6 -9.2(5)
C10 O2 C5 C4 169.3(3)
O1 C4 C5 O2 3.4(5)
C3 C4 C5 O2 -175.0(3)
O1 C4 C5 C6 -178.1(3)
C3 C4 C5 C6 3.6(6)
O2 C5 C6 C7 176.8(3)
C4 C5 C6 C7 -1.6(6)
C1 N2 C7 C6 178.1(4)
C11 N2 C7 C6 -6.0(7)
C1 N2 C7 C2 -0.7(4)
C11 N2 C7 C2 175.2(3)
C5 C6 C7 N2 179.8(4)
C5 C6 C7 C2 -1.4(6)
C3 C2 C7 N2 -178.4(3)
N1 C2 C7 N2 0.6(4)
C3 C2 C7 C6 2.6(6)
N1 C2 C7 C6 -178.3(3)
N4 N5 C12 C17 23.3(5)
N4 N5 C12 C13 -157.8(3)
C17 C12 C13 C14 -2.1(6)
N5 C12 C13 C14 178.9(4)
C12 C13 C14 C15 1.1(6)
C13 C14 C15 C16 0.5(7)
C14 C15 C16 C17 -1.1(7)
C15 C16 C17 C12 0.1(6)
C13 C12 C17 C16 1.5(6)
N5 C12 C17 C16 -179.6(4)

loop_
_cod_related_entry_id
_cod_related_entry_database
_cod_related_entry_code
1 ChemSpider 30658582
